data_7214512
loop_
_publ_author_name
'Baldrighi, Michele'
'Bartesaghi, Davide'
'Cavallo, Gabriella'
'Chierotti, Michele R.'
'Gobetto, Roberto'
'Metrangolo, Pierangelo'
'Pilati, Tullio'
'Resnati, Giuseppe'
'Terraneo, Giancarlo'

_publ_section_title
;
 Polymorphs and co-crystals of haloprogin: an antifungal agent
;
_journal_issue 26
_journal_name_full CrystEngComm
_journal_page_first 5897
_journal_paper_doi 10.1039/c4ce00367e
_journal_volume 16
_journal_year 2014
_chemical_formula_moiety '2(C9 H4 Cl3 I O),C16 H36 N 1+,  I 1-'
_chemical_formula_sum 'C34 H44 Cl6 I3 N O2'
_chemical_formula_weight 1092.10
_chemical_name_systematic
; 
 ? 
;
_space_group_IT_number 60
_symmetry_cell_setting orthorhombic
_symmetry_space_group_name_Hall '-P 2n 2ab'
_symmetry_space_group_name_H-M 'P b c n'
_atom_sites_solution_hydrogens geom
_atom_sites_solution_primary direct
_atom_sites_solution_secondary difmap
_audit_creation_method SHELXL-97
_cell_angle_alpha 90.00
_cell_angle_beta 90.00
_cell_angle_gamma 90.00
_cell_formula_units_Z 4
_cell_length_a 8.9174(9)
_cell_length_b 15.2187(12)
_cell_length_c 31.429(3)
_cell_measurement_reflns_used 9907
_cell_measurement_temperature 296(2)
_cell_measurement_theta_max 28.59
_cell_measurement_theta_min 2.28
_cell_volume 4265.3(7)
_computing_cell_refinement 'Bruker SAINT'
_computing_data_collection 'Bruker SMART'
_computing_data_reduction 'Bruker SAINT'
_computing_molecular_graphics
;
ORTEP-3 (Farrugia, L.J. (1997) Jour. Appl. Cryst. 30, 565)
Mercury (Macrae, C. F., Edgington, P. R., McCabe, P., Pidcock, E., 
Shields, G. P., Taylor, R., Towler, M. & van de Streek, J. (2006). 
J. Appl. Cryst. 39, 453-457
;
_computing_publication_material SHELXL-97
_computing_structure_refinement 'SHELXL-97 (Sheldrick, G. M. (2008). Acta Cryst. A64, 112-122)'
_computing_structure_solution 'SHELXS (Sheldrick, G. M. (2008). Acta Cryst. A64, 112-122)'
_diffrn_ambient_temperature 296(2)
_diffrn_measured_fraction_theta_full 0.999
_diffrn_measured_fraction_theta_max 0.999
_diffrn_measurement_device_type 'Bruker APEX-II CCD'
_diffrn_measurement_method '\f and \w scans'
_diffrn_radiation_monochromator graphite
_diffrn_radiation_source 'fine-focus sealed tube'
_diffrn_radiation_type MoK\a
_diffrn_radiation_wavelength 0.71073
_diffrn_reflns_av_R_equivalents 0.0301
_diffrn_reflns_av_sigmaI/netI 0.0151
_diffrn_reflns_limit_h_max 12
_diffrn_reflns_limit_h_min -12
_diffrn_reflns_limit_k_max 20
_diffrn_reflns_limit_k_min -20
_diffrn_reflns_limit_l_max 43
_diffrn_reflns_limit_l_min -42
_diffrn_reflns_number 61875
_diffrn_reflns_theta_full 29.25
_diffrn_reflns_theta_max 29.25
_diffrn_reflns_theta_min 2.59
_diffrn_standards_decay_% 0.00
_exptl_absorpt_coefficient_mu 2.603
_exptl_absorpt_correction_T_max 0.5199
_exptl_absorpt_correction_T_min 0.3943
_exptl_absorpt_correction_type multi-scan
_exptl_absorpt_process_details 'Bruker (2001). SADABS. Bruker AXS Inc., Madison, Wisconsin, USA.'
_exptl_crystal_colour colourless
_exptl_crystal_density_diffrn 1.701
_exptl_crystal_density_method 'not measured'
_exptl_crystal_description table
_exptl_crystal_F_000 2128
_exptl_crystal_size_max 0.36
_exptl_crystal_size_mid 0.20
_exptl_crystal_size_min 0.08
_refine_diff_density_max 1.013
_refine_diff_density_min -0.858
_refine_diff_density_rms 0.075
_refine_ls_extinction_method none
_refine_ls_goodness_of_fit_ref 1.079
_refine_ls_hydrogen_treatment noref
_refine_ls_matrix_type full
_refine_ls_number_parameters 211
_refine_ls_number_reflns 5811
_refine_ls_number_restraints 0
_refine_ls_restrained_S_all 1.079
_refine_ls_R_factor_all 0.0524
_refine_ls_R_factor_gt 0.0341
_refine_ls_shift/su_max 0.001
_refine_ls_shift/su_mean 0.000
_refine_ls_structure_factor_coef Fsqd
_refine_ls_weighting_details 'w=1/[\s^2^(Fo^2^)+(0.0250P)^2^+7.4055P] where P=(Fo^2^+2Fc^2^)/3'
_refine_ls_weighting_scheme calc
_refine_ls_wR_factor_gt 0.0736
_refine_ls_wR_factor_ref 0.0869
_reflns_number_gt 4382
_reflns_number_total 5811
_reflns_threshold_expression I>2\s(I)
_cod_data_source_file c4ce00367e2.cif
_cod_data_source_block mk220
_cod_depositor_comments 'Adding full bibliography for 7214510--7214515.cif.'
_cod_database_code 7214512

loop_
_symmetry_equiv_pos_as_xyz
'x, y, z'
'-x+1/2, -y+1/2, z+1/2'
'-x, y, -z+1/2'
'x+1/2, -y+1/2, -z'
'-x, -y, -z'
'x-1/2, y-1/2, -z-1/2'
'x, -y, z-1/2'
'-x-1/2, y-1/2, z'

loop_
_atom_site_label
_atom_site_type_symbol
_atom_site_fract_x
_atom_site_fract_y
_atom_site_fract_z
_atom_site_U_iso_or_equiv
_atom_site_adp_type
_atom_site_occupancy
_atom_site_symmetry_multiplicity
_atom_site_calc_flag
_atom_site_refinement_flags
I1 I 0.48282(3) 0.525804(15) 0.340423(8) 0.05522(8) Uani 1 1 d .
I2 I 0.5000 0.40386(2) 0.2500 0.05304(9) Uani 1 2 d S
Cl1 Cl 0.58050(17) 0.93167(10) 0.58547(4) 0.0905(4) Uani 1 1 d .
Cl2 Cl 0.30821(18) 1.06485(10) 0.57456(5) 0.1072(5) Uani 1 1 d .
Cl3 Cl 0.12687(13) 0.88520(8) 0.43757(4) 0.0759(3) Uani 1 1 d .
C1 C 0.4851(5) 0.6040(3) 0.39253(14) 0.0629(10) Uani 1 1 d .
C2 C 0.4877(5) 0.6526(3) 0.42180(14) 0.0631(10) Uani 1 1 d .
C3 C 0.4952(5) 0.7131(3) 0.45803(15) 0.0755(13) Uani 1 1 d .
H3A H 0.4894 0.6805 0.4845 0.091 Uiso 1 1 calc R
H3B H 0.5892 0.7451 0.4576 0.091 Uiso 1 1 calc R
C4 C 0.3665(4) 0.8386(2) 0.48398(11) 0.0532(8) Uani 1 1 d .
C5 C 0.4656(5) 0.8493(3) 0.51757(12) 0.0590(9) Uani 1 1 d .
H5 H 0.5432 0.8093 0.5215 0.071 Uiso 1 1 calc R
C6 C 0.4498(5) 0.9193(3) 0.54532(11) 0.0586(9) Uani 1 1 d .
C7 C 0.3345(5) 0.9771(3) 0.54021(13) 0.0653(11) Uani 1 1 d .
C8 C 0.2354(5) 0.9670(3) 0.50690(13) 0.0647(10) Uani 1 1 d .
H8 H 0.1574 1.0069 0.5033 0.078 Uiso 1 1 calc R
C9 C 0.2515(4) 0.8982(2) 0.47895(11) 0.0535(8) Uani 1 1 d .
O1 O 0.3730(3) 0.77243(18) 0.45496(9) 0.0708(8) Uani 1 1 d .
N1 N 1.0000 0.5265(2) 0.2500 0.0372(7) Uani 1 2 d S
C10 C 0.9228(4) 0.4699(2) 0.21685(10) 0.0433(7) Uani 1 1 d .
H10A H 0.8736 0.5084 0.1966 0.052 Uiso 1 1 calc R
H10B H 0.8453 0.4358 0.2309 0.052 Uiso 1 1 calc R
C11 C 1.0239(4) 0.4072(3) 0.19246(13) 0.0611(10) Uani 1 1 d .
H11A H 1.0772 0.3700 0.2124 0.073 Uiso 1 1 calc R
H11B H 1.0974 0.4407 0.1765 0.073 Uiso 1 1 calc R
C12 C 0.9331(5) 0.3502(3) 0.16200(14) 0.0726(12) Uani 1 1 d .
H12A H 0.8682 0.3880 0.1453 0.087 Uiso 1 1 calc R
H12B H 1.0017 0.3215 0.1425 0.087 Uiso 1 1 calc R
C13 C 0.8395(6) 0.2819(3) 0.1827(2) 0.111(2) Uani 1 1 d .
H13A H 0.9021 0.2442 0.1996 0.166 Uiso 1 1 calc R
H13B H 0.7895 0.2477 0.1614 0.166 Uiso 1 1 calc R
H13C H 0.7662 0.3095 0.2007 0.166 Uiso 1 1 calc R
C14 C 0.8795(3) 0.5837(2) 0.27041(10) 0.0429(7) Uani 1 1 d .
H14A H 0.8318 0.6182 0.2483 0.052 Uiso 1 1 calc R
H14B H 0.8035 0.5456 0.2826 0.052 Uiso 1 1 calc R
C15 C 0.9344(4) 0.6454(2) 0.30474(12) 0.0568(9) Uani 1 1 d .
H15A H 0.9765 0.6114 0.3279 0.068 Uiso 1 1 calc R
H15B H 1.0133 0.6823 0.2933 0.068 Uiso 1 1 calc R
C16 C 0.8113(5) 0.7022(3) 0.32150(17) 0.0803(14) Uani 1 1 d .
H16A H 0.7294 0.6650 0.3309 0.096 Uiso 1 1 calc R
H16B H 0.7740 0.7389 0.2986 0.096 Uiso 1 1 calc R
C17 C 0.8591(6) 0.7605(3) 0.35800(15) 0.0865(15) Uani 1 1 d .
H17A H 0.8984 0.7249 0.3806 0.130 Uiso 1 1 calc R
H17B H 0.7742 0.7931 0.3682 0.130 Uiso 1 1 calc R
H17C H 0.9351 0.8006 0.3484 0.130 Uiso 1 1 calc R

loop_
_atom_site_aniso_label
_atom_site_aniso_U_11
_atom_site_aniso_U_22
_atom_site_aniso_U_33
_atom_site_aniso_U_23
_atom_site_aniso_U_13
_atom_site_aniso_U_12
I1 0.05946(15) 0.04680(13) 0.05940(15) -0.00280(10) 0.00464(11) -0.00528(10)
I2 0.05058(18) 0.05881(19) 0.04974(17) 0.000 0.00923(14) 0.000
Cl1 0.1030(9) 0.1144(10) 0.0541(6) -0.0092(6) -0.0106(6) -0.0355(8)
Cl2 0.1157(11) 0.0993(9) 0.1066(10) -0.0568(8) 0.0337(9) -0.0155(8)
Cl3 0.0774(7) 0.0798(7) 0.0706(6) 0.0062(5) -0.0192(5) 0.0075(6)
C1 0.073(3) 0.051(2) 0.064(2) -0.0029(18) 0.001(2) -0.0017(19)
C2 0.070(2) 0.050(2) 0.070(2) -0.0088(19) -0.009(2) 0.0058(18)
C3 0.088(3) 0.064(2) 0.075(3) -0.016(2) -0.020(2) 0.020(2)
C4 0.067(2) 0.0457(18) 0.0475(18) -0.0018(15) -0.0010(17) -0.0004(16)
C5 0.070(2) 0.057(2) 0.051(2) -0.0015(17) -0.0053(18) -0.0019(18)
C6 0.071(2) 0.064(2) 0.0410(18) -0.0022(16) 0.0062(17) -0.019(2)
C7 0.072(3) 0.064(2) 0.060(2) -0.0179(19) 0.024(2) -0.018(2)
C8 0.065(2) 0.055(2) 0.074(3) -0.0051(19) 0.015(2) 0.0013(19)
C9 0.058(2) 0.052(2) 0.0500(19) 0.0042(16) 0.0030(16) -0.0026(16)
O1 0.087(2) 0.0587(16) 0.0671(17) -0.0190(13) -0.0242(15) 0.0181(15)
N1 0.0307(16) 0.0381(17) 0.0426(18) 0.000 0.0037(14) 0.000
C10 0.0395(15) 0.0437(16) 0.0467(17) -0.0043(14) 0.0000(13) -0.0034(13)
C11 0.055(2) 0.067(2) 0.062(2) -0.0219(19) 0.0131(17) -0.0053(18)
C12 0.076(3) 0.071(3) 0.071(3) -0.029(2) 0.004(2) -0.006(2)
C13 0.098(4) 0.076(3) 0.157(5) -0.051(4) 0.052(4) -0.024(3)
C14 0.0352(14) 0.0444(16) 0.0493(18) -0.0013(14) 0.0055(13) 0.0064(13)
C15 0.062(2) 0.057(2) 0.0510(19) -0.0136(17) -0.0034(17) 0.0112(18)
C16 0.064(2) 0.064(3) 0.113(4) -0.035(3) 0.026(3) -0.006(2)
C17 0.110(4) 0.063(3) 0.086(3) -0.028(2) 0.016(3) 0.009(3)

loop_
_atom_type_symbol
_atom_type_description
_atom_type_scat_dispersion_real
_atom_type_scat_dispersion_imag
_atom_type_scat_source
C C 0.0033 0.0016 'International Tables Vol C Tables 4.2.6.8 and 6.1.1.4'
H H 0.0000 0.0000 'International Tables Vol C Tables 4.2.6.8 and 6.1.1.4'
N N 0.0061 0.0033 'International Tables Vol C Tables 4.2.6.8 and 6.1.1.4'
O O 0.0106 0.0060 'International Tables Vol C Tables 4.2.6.8 and 6.1.1.4'
Cl Cl 0.1484 0.1585 'International Tables Vol C Tables 4.2.6.8 and 6.1.1.4'
I I -0.4742 1.8119 'International Tables Vol C Tables 4.2.6.8 and 6.1.1.4'

loop_
_geom_angle_atom_site_label_1
_geom_angle_atom_site_label_2
_geom_angle_atom_site_label_3
_geom_angle
_geom_angle_site_symmetry_1
_geom_angle_site_symmetry_3
C2 C1 I1 177.2(4) . .
C1 C2 C3 178.5(5) . .
O1 C3 C2 108.2(3) . .
O1 C3 H3A 110.1 . .
C2 C3 H3A 110.1 . .
O1 C3 H3B 110.1 . .
C2 C3 H3B 110.1 . .
H3A C3 H3B 108.4 . .
O1 C4 C9 116.3(3) . .
O1 C4 C5 124.8(3) . .
C9 C4 C5 118.9(3) . .
C6 C5 C4 120.4(4) . .
C6 C5 H5 119.8 . .
C4 C5 H5 119.8 . .
C7 C6 C5 119.9(4) . .
C7 C6 Cl1 121.7(3) . .
C5 C6 Cl1 118.4(3) . .
C6 C7 C8 120.1(4) . .
C6 C7 Cl2 121.7(3) . .
C8 C7 Cl2 118.2(4) . .
C9 C8 C7 120.2(4) . .
C9 C8 H8 119.9 . .
C7 C8 H8 119.9 . .
C8 C9 C4 120.4(4) . .
C8 C9 Cl3 120.1(3) . .
C4 C9 Cl3 119.4(3) . .
C4 O1 C3 117.3(3) . .
C10 N1 C10 110.9(3) 3_755 .
C10 N1 C14 110.79(18) 3_755 .
C10 N1 C14 107.03(17) . .
C10 N1 C14 107.03(17) 3_755 3_755
C10 N1 C14 110.79(18) . 3_755
C14 N1 C14 110.4(3) . 3_755
N1 C10 C11 115.7(3) . .
N1 C10 H10A 108.4 . .
C11 C10 H10A 108.4 . .
N1 C10 H10B 108.4 . .
C11 C10 H10B 108.4 . .
H10A C10 H10B 107.4 . .
C10 C11 C12 111.0(3) . .
C10 C11 H11A 109.4 . .
C12 C11 H11A 109.4 . .
C10 C11 H11B 109.4 . .
C12 C11 H11B 109.4 . .
H11A C11 H11B 108.0 . .
C13 C12 C11 114.9(4) . .
C13 C12 H12A 108.5 . .
C11 C12 H12A 108.5 . .
C13 C12 H12B 108.5 . .
C11 C12 H12B 108.5 . .
H12A C12 H12B 107.5 . .
C12 C13 H13A 109.5 . .
C12 C13 H13B 109.5 . .
H13A C13 H13B 109.5 . .
C12 C13 H13C 109.5 . .
H13A C13 H13C 109.5 . .
H13B C13 H13C 109.5 . .
C15 C14 N1 115.3(3) . .
C15 C14 H14A 108.5 . .
N1 C14 H14A 108.5 . .
C15 C14 H14B 108.5 . .
N1 C14 H14B 108.5 . .
H14A C14 H14B 107.5 . .
C16 C15 C14 112.0(3) . .
C16 C15 H15A 109.2 . .
C14 C15 H15A 109.2 . .
C16 C15 H15B 109.2 . .
C14 C15 H15B 109.2 . .
H15A C15 H15B 107.9 . .
C15 C16 C17 113.6(4) . .
C15 C16 H16A 108.8 . .
C17 C16 H16A 108.8 . .
C15 C16 H16B 108.8 . .
C17 C16 H16B 108.8 . .
H16A C16 H16B 107.7 . .
C16 C17 H17A 109.5 . .
C16 C17 H17B 109.5 . .
H17A C17 H17B 109.5 . .
C16 C17 H17C 109.5 . .
H17A C17 H17C 109.5 . .
H17B C17 H17C 109.5 . .

loop_
_geom_bond_atom_site_label_1
_geom_bond_atom_site_label_2
_geom_bond_distance
_geom_bond_site_symmetry_2
I1 C1 2.025(4) .
Cl1 C6 1.728(4) .
Cl2 C7 1.733(4) .
Cl3 C9 1.722(4) .
C1 C2 1.180(5) .
C2 C3 1.466(6) .
C3 O1 1.418(5) .
C3 H3A 0.9700 .
C3 H3B 0.9700 .
C4 O1 1.359(4) .
C4 C9 1.378(5) .
C4 C5 1.387(5) .
C5 C6 1.384(5) .
C5 H5 0.9300 .
C6 C7 1.362(6) .
C7 C8 1.378(6) .
C8 C9 1.375(5) .
C8 H8 0.9300 .
N1 C10 1.517(4) 3_755
N1 C10 1.517(4) .
N1 C14 1.524(3) .
N1 C14 1.524(3) 3_755
C10 C11 1.520(5) .
C10 H10A 0.9700 .
C10 H10B 0.9700 .
C11 C12 1.525(5) .
C11 H11A 0.9700 .
C11 H11B 0.9700 .
C12 C13 1.484(6) .
C12 H12A 0.9700 .
C12 H12B 0.9700 .
C13 H13A 0.9600 .
C13 H13B 0.9600 .
C13 H13C 0.9600 .
C14 C15 1.512(5) .
C14 H14A 0.9700 .
C14 H14B 0.9700 .
C15 C16 1.493(5) .
C15 H15A 0.9700 .
C15 H15B 0.9700 .
C16 C17 1.512(6) .
C16 H16A 0.9700 .
C16 H16B 0.9700 .
C17 H17A 0.9600 .
C17 H17B 0.9600 .
C17 H17C 0.9600 .

loop_
_geom_hbond_atom_site_label_D
_geom_hbond_atom_site_label_H
_geom_hbond_atom_site_label_A
_geom_hbond_distance_DH
_geom_hbond_distance_HA
_geom_hbond_distance_DA
_geom_hbond_angle_DHA
_geom_hbond_site_symmetry_A
C3 H3A Cl3 0.97 2.92 3.793(5) 150.9 4_566
C10 H10B I2 0.97 3.18 4.038(3) 149.1 .
C15 H15A Cl1 0.97 2.95 3.871(4) 159.0 4_566

loop_
_geom_torsion_atom_site_label_1
_geom_torsion_atom_site_label_2
_geom_torsion_atom_site_label_3
_geom_torsion_atom_site_label_4
_geom_torsion
_geom_torsion_site_symmetry_1
I1 C1 C2 C3 -70(21) .
C1 C2 C3 O1 137(18) .
O1 C4 C5 C6 179.6(4) .
C9 C4 C5 C6 -0.6(6) .
C4 C5 C6 C7 1.4(6) .
C4 C5 C6 Cl1 -177.8(3) .
C5 C6 C7 C8 -1.4(6) .
Cl1 C6 C7 C8 177.7(3) .
C5 C6 C7 Cl2 179.0(3) .
Cl1 C6 C7 Cl2 -1.9(5) .
C6 C7 C8 C9 0.7(6) .
Cl2 C7 C8 C9 -179.7(3) .
C7 C8 C9 C4 0.1(6) .
C7 C8 C9 Cl3 179.5(3) .
O1 C4 C9 C8 179.7(3) .
C5 C4 C9 C8 -0.2(6) .
O1 C4 C9 Cl3 0.2(5) .
C5 C4 C9 Cl3 -179.6(3) .
C9 C4 O1 C3 176.6(4) .
C5 C4 O1 C3 -3.6(6) .
C2 C3 O1 C4 -175.0(4) .
C10 N1 C10 C11 -59.0(3) 3_755
C14 N1 C10 C11 -180.0(3) .
C14 N1 C10 C11 59.7(4) 3_755
N1 C10 C11 C12 176.6(3) .
C10 C11 C12 C13 -71.6(5) .
C10 N1 C14 C15 58.9(4) 3_755
C10 N1 C14 C15 180.0(3) .
C14 N1 C14 C15 -59.4(2) 3_755
N1 C14 C15 C16 177.1(3) .
C14 C15 C16 C17 176.0(4) .
